data_4103133
loop_
_publ_author_name
'Meghan A. Dureen'
'Douglas W. Stephan'

_publ_section_title
;
 Reactions of Boron Amidinates with CO2 and CO and Other Small Molecules
;
_journal_name_full 'Journal of the American Chemical Society'
_journal_page_first 13559
_journal_page_last 13568
_journal_paper_doi 10.1021/ja1064153
_journal_volume 132
_journal_year 2010
_chemical_formula_sum 'C19 H15 B F10 N2'
_chemical_formula_weight 472.14
_chemical_name_systematic
; 
 ? 
;
_space_group_IT_number 2
_symmetry_cell_setting triclinic
_symmetry_space_group_name_Hall '-P 1'
_symmetry_space_group_name_H-M 'P -1'
_atom_sites_solution_hydrogens geom
_atom_sites_solution_primary direct
_atom_sites_solution_secondary difmap
_audit_creation_method SHELXL-97
_cell_angle_alpha 89.5980(10)
_cell_angle_beta 74.1920(10)
_cell_angle_gamma 64.3460(10)
_cell_formula_units_Z 8
_cell_length_a 14.3554(3)
_cell_length_b 15.9382(3)
_cell_length_c 20.1115(4)
_cell_measurement_temperature 150(2)
_cell_volume 3958.26(14)
_computing_structure_refinement 'SHELXL-97 (Sheldrick, 1997)'
_computing_structure_solution 'SHELXS-97 (Sheldrick, 1990)'
_diffrn_ambient_temperature 150(2)
_diffrn_measured_fraction_theta_full 0.991
_diffrn_measured_fraction_theta_max 0.991
_diffrn_radiation_monochromator graphite
_diffrn_radiation_source 'fine-focus sealed tube'
_diffrn_radiation_type MoK\a
_diffrn_radiation_wavelength 0.71073
_diffrn_reflns_av_R_equivalents 0.0517
_diffrn_reflns_av_sigmaI/netI 0.0468
_diffrn_reflns_limit_h_max 19
_diffrn_reflns_limit_h_min -19
_diffrn_reflns_limit_k_max 21
_diffrn_reflns_limit_k_min -21
_diffrn_reflns_limit_l_max 27
_diffrn_reflns_limit_l_min -27
_diffrn_reflns_number 103071
_diffrn_reflns_theta_full 29.21
_diffrn_reflns_theta_max 29.21
_diffrn_reflns_theta_min 1.89
_exptl_absorpt_coefficient_mu 0.159
_exptl_absorpt_correction_T_max 0.9827
_exptl_absorpt_correction_T_min 0.9317
_exptl_absorpt_correction_type multi-scan
_exptl_crystal_density_diffrn 1.585
_exptl_crystal_density_method 'not measured'
_exptl_crystal_F_000 1904
_exptl_crystal_size_max 0.45
_exptl_crystal_size_mid 0.22
_exptl_crystal_size_min 0.11
_refine_diff_density_max 1.121
_refine_diff_density_min -0.532
_refine_diff_density_rms 0.055
_refine_ls_extinction_method none
_refine_ls_goodness_of_fit_ref 1.025
_refine_ls_hydrogen_treatment constr
_refine_ls_matrix_type full
_refine_ls_number_parameters 1169
_refine_ls_number_reflns 21261
_refine_ls_number_restraints 0
_refine_ls_restrained_S_all 1.025
_refine_ls_R_factor_all 0.0947
_refine_ls_R_factor_gt 0.0517
_refine_ls_shift/su_max 0.002
_refine_ls_shift/su_mean 0.000
_refine_ls_structure_factor_coef Fsqd
_refine_ls_weighting_details 'calc w=1/[\s^2^(Fo^2^)+(0.0553P)^2^+2.0371P] where P=(Fo^2^+2Fc^2^)/3'
_refine_ls_weighting_scheme calc
_refine_ls_wR_factor_gt 0.1192
_refine_ls_wR_factor_ref 0.1406
_reflns_number_gt 13328
_reflns_number_total 21261
_reflns_threshold_expression >2sigma(I)
_cod_data_source_file ja1064153_si_001_11.cif
_cod_data_source_block HC(iPrN)2(C6F4)BF(C6F5)2
_cod_database_code 4103133

loop_
_symmetry_equiv_pos_as_xyz
'x, y, z'
'-x, -y, -z'

loop_
_atom_site_label
_atom_site_type_symbol
_atom_site_fract_x
_atom_site_fract_y
_atom_site_fract_z
_atom_site_U_iso_or_equiv
_atom_site_adp_type
_atom_site_occupancy
_atom_site_symmetry_multiplicity
_atom_site_calc_flag
_atom_site_refinement_flags
F1 F 0.28789(10) 0.80172(8) 0.20695(6) 0.0308(3) Uani 1 1 d .
F2 F 0.06572(11) 0.83833(9) 0.28073(7) 0.0396(3) Uani 1 1 d .
F3 F -0.02719(11) 0.82107(10) 0.41364(7) 0.0437(3) Uani 1 1 d .
F4 F 0.02874(10) 0.87214(10) 0.51902(7) 0.0402(3) Uani 1 1 d .
F5 F 0.16508(11) 0.94732(10) 0.49627(6) 0.0391(3) Uani 1 1 d .
F6 F 0.20492(12) 0.84458(10) 0.10191(7) 0.0465(3) Uani 1 1 d .
F7 F 0.08823(13) 0.96558(12) 0.03032(8) 0.0589(4) Uani 1 1 d .
F8 F -0.02082(11) 1.15206(11) 0.07751(8) 0.0552(4) Uani 1 1 d .
F9 F -0.01107(14) 1.21564(10) 0.19955(9) 0.0629(5) Uani 1 1 d .
F10 F 0.10983(11) 1.09571(9) 0.27090(8) 0.0449(3) Uani 1 1 d .
F11 F 0.56277(10) 0.48445(9) 0.34169(6) 0.0362(3) Uani 1 1 d .
F12 F 0.65012(11) 0.28736(9) 0.29487(8) 0.0478(4) Uani 1 1 d .
F13 F 0.77730(11) 0.17281(9) 0.17524(9) 0.0565(4) Uani 1 1 d .
F14 F 0.76281(13) 0.23942(11) 0.05136(8) 0.0585(4) Uani 1 1 d .
F15 F 0.62634(13) 0.41324(11) 0.04702(7) 0.0569(4) Uani 1 1 d .
F16 F 0.47936(15) 0.43008(11) 0.45845(8) 0.0610(4) Uani 1 1 d .
F17 F 0.3534(2) 0.35883(12) 0.53320(9) 0.0984(8) Uani 1 1 d .
F18 F 0.2273(2) 0.31445(14) 0.47770(13) 0.1189(11) Uani 1 1 d .
F19 F 0.21656(14) 0.35471(13) 0.34593(13) 0.0937(8) Uani 1 1 d .
F20 F 0.33509(11) 0.43417(10) 0.27241(9) 0.0517(4) Uani 1 1 d .
F21 F 0.91162(9) 0.63328(8) 0.17648(6) 0.0303(3) Uani 1 1 d .
F22 F 0.94112(12) 0.51938(10) 0.45511(7) 0.0431(3) Uani 1 1 d .
F23 F 1.07168(12) 0.59715(10) 0.44452(7) 0.0466(4) Uani 1 1 d .
F24 F 1.15326(11) 0.64997(9) 0.32274(7) 0.0416(3) Uani 1 1 d .
F25 F 1.09009(11) 0.63062(10) 0.21103(7) 0.0401(3) Uani 1 1 d .
F26 F 1.06990(12) 0.56995(12) 0.05576(8) 0.0669(5) Uani 1 1 d .
F27 F 1.25246(13) 0.44078(16) -0.02967(8) 0.0873(7) Uani 1 1 d .
F28 F 1.35326(13) 0.26636(13) 0.00583(9) 0.0724(5) Uani 1 1 d .
F29 F 1.26527(14) 0.22473(10) 0.13171(10) 0.0739(5) Uani 1 1 d .
F30 F 1.08154(11) 0.35407(9) 0.21949(8) 0.0484(4) Uani 1 1 d .
F31 F 0.51452(9) 1.02223(8) 0.30496(6) 0.0317(3) Uani 1 1 d .
F32 F 0.48475(11) 1.19873(9) 0.25041(7) 0.0417(3) Uani 1 1 d .
F33 F 0.47053(12) 1.25929(9) 0.12599(8) 0.0498(4) Uani 1 1 d .
F34 F 0.59560(13) 1.13771(11) 0.00709(8) 0.0546(4) Uani 1 1 d .
F35 F 0.73260(12) 0.96376(10) 0.01058(7) 0.0475(4) Uani 1 1 d .
F36 F 0.48938(12) 1.13503(10) 0.41247(7) 0.0500(4) Uani 1 1 d .
F37 F 0.56197(16) 1.21947(11) 0.48506(8) 0.0652(5) Uani 1 1 d .
F38 F 0.76471(16) 1.20435(11) 0.43504(9) 0.0673(5) Uani 1 1 d .
F39 F 0.90063(13) 1.09240(12) 0.31411(9) 0.0611(4) Uani 1 1 d .
F40 F 0.83128(10) 1.00476(9) 0.24045(7) 0.0374(3) Uani 1 1 d .
N1 N 0.32422(12) 0.92620(11) 0.23892(9) 0.0235(3) Uani 1 1 d .
N2 N 0.26015(13) 0.97768(11) 0.35893(9) 0.0244(3) Uani 1 1 d .
N3 N 0.42133(13) 0.57654(11) 0.29252(9) 0.0266(4) Uani 1 1 d .
N4 N 0.46449(15) 0.53182(12) 0.17246(9) 0.0305(4) Uani 1 1 d .
N5 N 0.87018(13) 0.51056(11) 0.22190(8) 0.0234(3) Uani 1 1 d .
N6 N 0.87896(13) 0.48315(11) 0.33599(8) 0.0241(3) Uani 1 1 d .
N7 N 0.69789(13) 0.90627(11) 0.25980(8) 0.0230(3) Uani 1 1 d .
N8 N 0.77206(13) 0.89847(11) 0.13929(9) 0.0265(4) Uani 1 1 d .
C1 C 0.32592(15) 0.96591(13) 0.29445(11) 0.0252(4) Uani 1 1 d .
H1 H 0.3785 0.9886 0.2888 0.030 Uiso 1 1 calc R
C2 C 0.40595(17) 0.91560(15) 0.17096(11) 0.0299(4) Uani 1 1 d .
H2 H 0.3891 0.8869 0.1346 0.036 Uiso 1 1 calc R
C3 C 0.51967(18) 0.84850(18) 0.17163(13) 0.0423(6) Uani 1 1 d .
H3A H 0.5399 0.8753 0.2059 0.063 Uiso 1 1 calc R
H3B H 0.5707 0.8386 0.1253 0.063 Uiso 1 1 calc R
H3C H 0.5218 0.7883 0.1842 0.063 Uiso 1 1 calc R
C4 C 0.3972(2) 1.01024(18) 0.15070(14) 0.0471(6) Uani 1 1 d .
H4A H 0.3230 1.0507 0.1502 0.071 Uiso 1 1 calc R
H4B H 0.4476 1.0013 0.1042 0.071 Uiso 1 1 calc R
H4C H 0.4154 1.0397 0.1846 0.071 Uiso 1 1 calc R
C5 C 0.25184(18) 1.04914(16) 0.41182(12) 0.0333(5) Uani 1 1 d .
H5 H 0.1827 1.0666 0.4499 0.040 Uiso 1 1 calc R
C6 C 0.2438(2) 1.13838(16) 0.38024(14) 0.0447(6) Uani 1 1 d .
H6A H 0.3146 1.1267 0.3484 0.067 Uiso 1 1 calc R
H6B H 0.2214 1.1886 0.4175 0.067 Uiso 1 1 calc R
H6C H 0.1904 1.1572 0.3545 0.067 Uiso 1 1 calc R
C7 C 0.3431(2) 1.0078(2) 0.44454(13) 0.0439(6) Uani 1 1 d .
H7A H 0.3450 0.9503 0.4633 0.066 Uiso 1 1 calc R
H7B H 0.3311 1.0533 0.4823 0.066 Uiso 1 1 calc R
H7C H 0.4122 0.9929 0.4092 0.066 Uiso 1 1 calc R
C8 C 0.18778(15) 0.93648(13) 0.37307(10) 0.0240(4) Uani 1 1 d .
C9 C 0.16583(15) 0.90387(13) 0.31721(11) 0.0247(4) Uani 1 1 d .
C10 C 0.09200(17) 0.86713(14) 0.33280(11) 0.0289(4) Uani 1 1 d .
C11 C 0.04395(16) 0.85725(15) 0.39963(12) 0.0315(5) Uani 1 1 d .
C12 C 0.07141(17) 0.88390(15) 0.45339(11) 0.0312(5) Uani 1 1 d .
C13 C 0.14216(16) 0.92365(14) 0.44056(11) 0.0286(4) Uani 1 1 d .
C14 C 0.16251(16) 0.96458(14) 0.19039(11) 0.0259(4) Uani 1 1 d .
C15 C 0.15322(17) 0.93555(15) 0.12883(11) 0.0307(4) Uani 1 1 d .
C16 C 0.09172(18) 0.99711(18) 0.09095(12) 0.0378(5) Uani 1 1 d .
C17 C 0.03732(18) 1.09109(18) 0.11446(12) 0.0392(6) Uani 1 1 d .
C18 C 0.04347(19) 1.12350(16) 0.17519(13) 0.0393(5) Uani 1 1 d .
C19 C 0.10552(17) 1.06030(15) 0.21138(12) 0.0323(5) Uani 1 1 d .
C20 C 0.41280(17) 0.59241(14) 0.23066(11) 0.0301(4) Uani 1 1 d .
H20 H 0.3642 0.6542 0.2263 0.036 Uiso 1 1 calc R
C21 C 0.36548(17) 0.66308(14) 0.34459(11) 0.0306(4) Uani 1 1 d .
H21 H 0.3039 0.7097 0.3295 0.037 Uiso 1 1 calc R
C22 C 0.44198(18) 0.70624(15) 0.34405(12) 0.0353(5) Uani 1 1 d .
H22A H 0.5046 0.6614 0.3573 0.053 Uiso 1 1 calc R
H22B H 0.4038 0.7637 0.3773 0.053 Uiso 1 1 calc R
H22C H 0.4667 0.7214 0.2972 0.053 Uiso 1 1 calc R
C23 C 0.31857(19) 0.64582(16) 0.41693(12) 0.0371(5) Uani 1 1 d .
H23A H 0.2719 0.6161 0.4155 0.056 Uiso 1 1 calc R
H23B H 0.2759 0.7057 0.4475 0.056 Uiso 1 1 calc R
H23C H 0.3774 0.6045 0.4349 0.056 Uiso 1 1 calc R
C24 C 0.4258(2) 0.56235(18) 0.10923(13) 0.0430(6) Uani 1 1 d .
H24 H 0.4603 0.5054 0.0740 0.052 Uiso 1 1 calc R
C25 C 0.4642(2) 0.63177(19) 0.07670(13) 0.0467(6) Uani 1 1 d .
H25A H 0.4357 0.6528 0.0373 0.070 Uiso 1 1 calc R
H25B H 0.5435 0.6017 0.0602 0.070 Uiso 1 1 calc R
H25C H 0.4383 0.6859 0.1115 0.070 Uiso 1 1 calc R
C26 C 0.3075(2) 0.5972(2) 0.12648(15) 0.0572(7) Uani 1 1 d .
H26A H 0.2708 0.6530 0.1613 0.086 Uiso 1 1 calc R
H26B H 0.2878 0.5483 0.1453 0.086 Uiso 1 1 calc R
H26C H 0.2854 0.6136 0.0843 0.086 Uiso 1 1 calc R
C27 C 0.54703(17) 0.44089(14) 0.17226(11) 0.0272(4) Uani 1 1 d .
C28 C 0.55804(16) 0.40976(13) 0.23593(11) 0.0251(4) Uani 1 1 d .
C29 C 0.63690(17) 0.31982(14) 0.23426(12) 0.0317(5) Uani 1 1 d .
C30 C 0.70345(18) 0.26054(14) 0.17374(13) 0.0375(5) Uani 1 1 d .
C31 C 0.69543(19) 0.29363(16) 0.11168(13) 0.0397(5) Uani 1 1 d .
C32 C 0.61975(19) 0.38364(16) 0.11049(11) 0.0357(5) Uani 1 1 d .
C33 C 0.41406(18) 0.43461(14) 0.36059(12) 0.0347(5) Uani 1 1 d .
C34 C 0.4169(2) 0.41278(16) 0.42810(14) 0.0499(7) Uani 1 1 d .
C35 C 0.3520(3) 0.37502(18) 0.46729(16) 0.0680(10) Uani 1 1 d .
C36 C 0.2871(3) 0.35422(19) 0.4402(2) 0.0758(12) Uani 1 1 d .
C37 C 0.2816(2) 0.37342(18) 0.3744(2) 0.0640(9) Uani 1 1 d .
C38 C 0.34463(19) 0.41405(16) 0.33690(15) 0.0436(6) Uani 1 1 d .
C39 C 0.84356(16) 0.48092(13) 0.28105(10) 0.0246(4) Uani 1 1 d .
H39 H 0.7940 0.4550 0.2860 0.030 Uiso 1 1 calc R
C40 C 0.86033(17) 0.42458(15) 0.39298(11) 0.0285(4) Uani 1 1 d .
H40 H 0.8435 0.4611 0.4385 0.034 Uiso 1 1 calc R
C41 C 0.7654(2) 0.4045(2) 0.39594(13) 0.0446(6) Uani 1 1 d .
H41A H 0.7838 0.3613 0.3548 0.067 Uiso 1 1 calc R
H41B H 0.7020 0.4633 0.3968 0.067 Uiso 1 1 calc R
H41C H 0.7491 0.3760 0.4381 0.067 Uiso 1 1 calc R
C42 C 0.9642(2) 0.33564(16) 0.38380(13) 0.0421(6) Uani 1 1 d .
H42A H 0.9556 0.3010 0.4237 0.063 Uiso 1 1 calc R
H42B H 1.0236 0.3518 0.3810 0.063 Uiso 1 1 calc R
H42C H 0.9806 0.2965 0.3408 0.063 Uiso 1 1 calc R
C43 C 0.81819(16) 0.50593(14) 0.16791(10) 0.0269(4) Uani 1 1 d .
H43 H 0.8474 0.5329 0.1270 0.032 Uiso 1 1 calc R
C44 C 0.69661(17) 0.56705(15) 0.19373(11) 0.0316(5) Uani 1 1 d .
H44A H 0.6648 0.5431 0.2342 0.047 Uiso 1 1 calc R
H44B H 0.6649 0.5659 0.1565 0.047 Uiso 1 1 calc R
H44C H 0.6817 0.6317 0.2072 0.047 Uiso 1 1 calc R
C45 C 0.8497(2) 0.40523(16) 0.14263(13) 0.0382(5) Uani 1 1 d .
H45A H 0.9288 0.3692 0.1281 0.057 Uiso 1 1 calc R
H45B H 0.8228 0.4038 0.1030 0.057 Uiso 1 1 calc R
H45C H 0.8180 0.3776 0.1804 0.057 Uiso 1 1 calc R
C46 C 0.94759(15) 0.52716(13) 0.33407(10) 0.0231(4) Uani 1 1 d .
C47 C 0.97635(17) 0.54297(14) 0.39235(11) 0.0287(4) Uani 1 1 d .
C48 C 1.04471(18) 0.58427(15) 0.38786(11) 0.0308(5) Uani 1 1 d .
C49 C 1.08493(17) 0.61196(14) 0.32668(12) 0.0303(5) Uani 1 1 d .
C50 C 1.05300(16) 0.59996(14) 0.27062(11) 0.0273(4) Uani 1 1 d .
C51 C 0.98631(15) 0.55778(13) 0.27172(10) 0.0236(4) Uani 1 1 d .
C52 C 1.06587(16) 0.46851(14) 0.14236(11) 0.0278(4) Uani 1 1 d .
C53 C 1.11410(18) 0.48567(18) 0.07778(12) 0.0387(5) Uani 1 1 d .
C54 C 1.2092(2) 0.4196(2) 0.03217(12) 0.0500(7) Uani 1 1 d .
C55 C 1.26059(19) 0.3316(2) 0.05023(13) 0.0477(7) Uani 1 1 d .
C56 C 1.2164(2) 0.31033(16) 0.11368(14) 0.0450(6) Uani 1 1 d .
C57 C 1.12145(18) 0.37854(15) 0.15753(12) 0.0344(5) Uani 1 1 d .
C58 C 0.76621(16) 0.86209(14) 0.19995(10) 0.0253(4) Uani 1 1 d .
H58 H 0.8164 0.7987 0.1988 0.030 Uiso 1 1 calc R
C59 C 0.70082(17) 0.85499(14) 0.32262(11) 0.0276(4) Uani 1 1 d .
H59 H 0.6461 0.9013 0.3638 0.033 Uiso 1 1 calc R
C60 C 0.8097(2) 0.81926(17) 0.33550(13) 0.0414(6) Uani 1 1 d .
H60A H 0.8656 0.7732 0.2962 0.062 Uiso 1 1 calc R
H60B H 0.8076 0.7896 0.3784 0.062 Uiso 1 1 calc R
H60C H 0.8266 0.8719 0.3403 0.062 Uiso 1 1 calc R
C61 C 0.6675(2) 0.77720(18) 0.31740(13) 0.0448(6) Uani 1 1 d .
H61A H 0.5957 0.8037 0.3106 0.067 Uiso 1 1 calc R
H61B H 0.6653 0.7479 0.3604 0.067 Uiso 1 1 calc R
H61C H 0.7201 0.7299 0.2778 0.067 Uiso 1 1 calc R
C62 C 0.87347(17) 0.84522(15) 0.07945(11) 0.0336(5) Uani 1 1 d .
H62 H 0.8782 0.8900 0.0451 0.040 Uiso 1 1 calc R
C63 C 0.97405(18) 0.81103(18) 0.10362(13) 0.0429(6) Uani 1 1 d .
H63A H 0.9693 0.8623 0.1331 0.064 Uiso 1 1 calc R
H63B H 1.0385 0.7904 0.0630 0.064 Uiso 1 1 calc R
H63C H 0.9791 0.7584 0.1303 0.064 Uiso 1 1 calc R
C64 C 0.8655(2) 0.76667(17) 0.04277(13) 0.0436(6) Uani 1 1 d .
H64A H 0.8609 0.7213 0.0751 0.065 Uiso 1 1 calc R
H64B H 0.9299 0.7351 0.0024 0.065 Uiso 1 1 calc R
H64C H 0.8007 0.7929 0.0272 0.065 Uiso 1 1 calc R
C65 C 0.69328(16) 0.98970(14) 0.13529(11) 0.0257(4) Uani 1 1 d .
C66 C 0.62457(15) 1.04929(14) 0.19707(11) 0.0253(4) Uani 1 1 d .
C67 C 0.55115(17) 1.13921(14) 0.19178(11) 0.0300(4) Uani 1 1 d .
C68 C 0.54180(18) 1.17106(15) 0.12905(13) 0.0353(5) Uani 1 1 d .
C69 C 0.60587(19) 1.11033(17) 0.06901(12) 0.0371(5) Uani 1 1 d .
C70 C 0.67958(18) 1.02032(16) 0.07199(11) 0.0334(5) Uani 1 1 d .
C71 C 0.65698(16) 1.06583(13) 0.32225(11) 0.0266(4) Uani 1 1 d .
C72 C 0.59231(19) 1.12175(15) 0.38528(11) 0.0341(5) Uani 1 1 d .
C73 C 0.6278(2) 1.16687(16) 0.42349(12) 0.0417(6) Uani 1 1 d .
C74 C 0.7311(2) 1.15766(16) 0.39927(14) 0.0441(6) Uani 1 1 d .
C75 C 0.7988(2) 1.10234(16) 0.33809(13) 0.0391(5) Uani 1 1 d .
C76 C 0.76084(17) 1.05810(14) 0.30124(11) 0.0302(4) Uani 1 1 d .
B1 B 0.23392(18) 0.89649(15) 0.23754(12) 0.0240(4) Uani 1 1 d .
B2 B 0.49096(19) 0.47616(16) 0.31001(13) 0.0277(5) Uani 1 1 d .
B3 B 0.95796(18) 0.54570(15) 0.20182(12) 0.0244(4) Uani 1 1 d .
B4 B 0.61962(17) 1.01339(15) 0.27262(12) 0.0240(4) Uani 1 1 d .

loop_
_atom_site_aniso_label
_atom_site_aniso_U_11
_atom_site_aniso_U_22
_atom_site_aniso_U_33
_atom_site_aniso_U_23
_atom_site_aniso_U_13
_atom_site_aniso_U_12
F1 0.0355(7) 0.0207(6) 0.0361(7) 0.0037(5) -0.0147(5) -0.0101(5)
F2 0.0457(8) 0.0477(8) 0.0459(8) 0.0119(6) -0.0243(6) -0.0329(7)
F3 0.0379(7) 0.0528(8) 0.0550(9) 0.0125(7) -0.0131(6) -0.0339(7)
F4 0.0357(7) 0.0504(8) 0.0353(7) 0.0101(6) -0.0034(6) -0.0242(6)
F5 0.0417(7) 0.0565(8) 0.0295(7) 0.0068(6) -0.0117(6) -0.0306(7)
F6 0.0539(9) 0.0405(8) 0.0440(8) -0.0022(6) -0.0260(7) -0.0135(7)
F7 0.0595(10) 0.0816(12) 0.0395(8) 0.0122(8) -0.0319(8) -0.0251(9)
F8 0.0390(8) 0.0699(10) 0.0516(9) 0.0372(8) -0.0240(7) -0.0140(7)
F9 0.0673(11) 0.0286(7) 0.0853(12) 0.0184(7) -0.0404(9) -0.0046(7)
F10 0.0529(8) 0.0249(6) 0.0561(9) 0.0022(6) -0.0325(7) -0.0071(6)
F11 0.0408(7) 0.0416(7) 0.0342(7) 0.0106(6) -0.0189(6) -0.0212(6)
F12 0.0431(8) 0.0353(7) 0.0492(8) 0.0211(6) -0.0085(6) -0.0068(6)
F13 0.0404(8) 0.0243(7) 0.0771(11) 0.0029(7) 0.0045(7) -0.0028(6)
F14 0.0578(10) 0.0509(9) 0.0474(9) -0.0223(7) 0.0021(7) -0.0171(8)
F15 0.0708(11) 0.0619(10) 0.0266(7) -0.0011(7) -0.0143(7) -0.0196(8)
F16 0.0949(13) 0.0511(9) 0.0358(8) 0.0160(7) -0.0183(8) -0.0324(9)
F17 0.149(2) 0.0459(10) 0.0502(11) 0.0124(8) 0.0309(11) -0.0346(11)
F18 0.1262(18) 0.0575(12) 0.1282(19) -0.0204(11) 0.0717(15) -0.0656(13)
F19 0.0501(10) 0.0559(11) 0.165(2) -0.0180(12) 0.0078(12) -0.0382(9)
F20 0.0367(8) 0.0411(8) 0.0807(12) -0.0046(7) -0.0165(8) -0.0210(6)
F21 0.0332(6) 0.0267(6) 0.0305(6) 0.0092(5) -0.0102(5) -0.0127(5)
F22 0.0604(9) 0.0634(9) 0.0293(7) 0.0162(6) -0.0234(6) -0.0431(8)
F23 0.0629(9) 0.0592(9) 0.0460(8) 0.0147(7) -0.0353(7) -0.0413(8)
F24 0.0420(8) 0.0404(7) 0.0603(9) 0.0106(6) -0.0229(7) -0.0301(6)
F25 0.0456(8) 0.0490(8) 0.0391(7) 0.0138(6) -0.0113(6) -0.0340(7)
F26 0.0426(9) 0.0760(11) 0.0450(9) 0.0345(8) -0.0003(7) -0.0015(8)
F27 0.0428(9) 0.1348(18) 0.0315(9) 0.0233(10) 0.0060(7) -0.0031(10)
F28 0.0386(9) 0.0815(12) 0.0542(10) -0.0262(9) 0.0028(7) 0.0018(8)
F29 0.0565(10) 0.0281(8) 0.0996(14) 0.0008(8) -0.0001(10) 0.0008(7)
F30 0.0454(8) 0.0277(7) 0.0548(9) 0.0129(6) 0.0004(7) -0.0102(6)
F31 0.0221(6) 0.0367(7) 0.0355(7) 0.0036(5) -0.0050(5) -0.0145(5)
F32 0.0387(7) 0.0286(7) 0.0468(8) -0.0003(6) -0.0144(6) -0.0044(6)
F33 0.0484(8) 0.0339(7) 0.0670(10) 0.0205(7) -0.0296(8) -0.0114(6)
F34 0.0608(10) 0.0594(10) 0.0432(8) 0.0281(7) -0.0237(7) -0.0222(8)
F35 0.0525(9) 0.0526(9) 0.0266(7) 0.0072(6) -0.0096(6) -0.0154(7)
F36 0.0444(8) 0.0494(9) 0.0418(8) -0.0102(6) 0.0060(6) -0.0191(7)
F37 0.1057(14) 0.0448(9) 0.0354(8) -0.0083(7) -0.0172(9) -0.0273(9)
F38 0.1179(15) 0.0497(9) 0.0751(12) 0.0147(8) -0.0655(11) -0.0523(10)
F39 0.0560(10) 0.0682(11) 0.0887(13) 0.0153(9) -0.0373(9) -0.0449(9)
F40 0.0289(6) 0.0384(7) 0.0455(8) 0.0003(6) -0.0059(6) -0.0186(6)
N1 0.0209(8) 0.0228(8) 0.0277(9) 0.0061(6) -0.0095(7) -0.0093(6)
N2 0.0210(8) 0.0258(8) 0.0284(9) 0.0023(7) -0.0075(7) -0.0123(7)
N3 0.0276(9) 0.0197(8) 0.0308(9) 0.0001(7) -0.0049(7) -0.0112(7)
N4 0.0363(10) 0.0264(9) 0.0321(10) 0.0052(7) -0.0179(8) -0.0124(8)
N5 0.0230(8) 0.0250(8) 0.0237(8) 0.0042(6) -0.0096(7) -0.0106(7)
N6 0.0249(8) 0.0286(8) 0.0251(8) 0.0080(7) -0.0108(7) -0.0156(7)
N7 0.0241(8) 0.0239(8) 0.0246(8) 0.0048(6) -0.0082(7) -0.0135(7)
N8 0.0262(9) 0.0256(8) 0.0253(9) 0.0046(7) -0.0044(7) -0.0115(7)
C1 0.0206(9) 0.0217(9) 0.0343(11) 0.0058(8) -0.0102(8) -0.0092(8)
C2 0.0293(11) 0.0369(11) 0.0267(11) 0.0079(9) -0.0093(9) -0.0171(9)
C3 0.0296(12) 0.0508(15) 0.0364(13) 0.0040(11) -0.0048(10) -0.0120(11)
C4 0.0482(15) 0.0508(15) 0.0483(15) 0.0231(12) -0.0134(12) -0.0283(13)
C5 0.0300(11) 0.0380(12) 0.0334(12) -0.0061(9) -0.0026(9) -0.0204(10)
C6 0.0440(14) 0.0303(12) 0.0581(16) -0.0064(11) -0.0094(12) -0.0183(11)
C7 0.0447(14) 0.0692(17) 0.0335(13) 0.0058(12) -0.0148(11) -0.0375(13)
C8 0.0181(9) 0.0214(9) 0.0320(11) 0.0040(8) -0.0077(8) -0.0082(7)
C9 0.0217(9) 0.0184(9) 0.0350(11) 0.0076(8) -0.0129(8) -0.0074(7)
C10 0.0280(10) 0.0274(10) 0.0372(12) 0.0063(9) -0.0163(9) -0.0138(8)
C11 0.0224(10) 0.0316(11) 0.0452(13) 0.0093(9) -0.0102(9) -0.0162(9)
C12 0.0246(10) 0.0323(11) 0.0350(12) 0.0085(9) -0.0060(9) -0.0128(9)
C13 0.0247(10) 0.0309(11) 0.0310(11) 0.0030(8) -0.0098(9) -0.0124(8)
C14 0.0232(10) 0.0262(10) 0.0321(11) 0.0099(8) -0.0125(8) -0.0119(8)
C15 0.0263(10) 0.0346(11) 0.0338(12) 0.0075(9) -0.0118(9) -0.0143(9)
C16 0.0326(12) 0.0573(15) 0.0296(12) 0.0145(10) -0.0160(10) -0.0217(11)
C17 0.0270(11) 0.0516(14) 0.0411(13) 0.0278(11) -0.0175(10) -0.0154(10)
C18 0.0333(12) 0.0296(11) 0.0512(15) 0.0155(10) -0.0172(11) -0.0082(9)
C19 0.0324(11) 0.0299(11) 0.0387(12) 0.0098(9) -0.0180(10) -0.0133(9)
C20 0.0287(11) 0.0236(10) 0.0399(12) 0.0079(9) -0.0142(9) -0.0111(8)
C21 0.0331(11) 0.0237(10) 0.0331(11) 0.0005(8) -0.0080(9) -0.0122(9)
C22 0.0388(12) 0.0277(11) 0.0399(13) -0.0013(9) -0.0063(10) -0.0184(10)
C23 0.0423(13) 0.0321(11) 0.0312(12) -0.0022(9) -0.0015(10) -0.0170(10)
C24 0.0522(15) 0.0464(14) 0.0423(14) 0.0108(11) -0.0322(12) -0.0221(12)
C25 0.0527(16) 0.0518(15) 0.0324(13) 0.0102(11) -0.0170(11) -0.0179(13)
C26 0.0504(16) 0.085(2) 0.0409(15) 0.0094(14) -0.0197(13) -0.0312(16)
C27 0.0306(11) 0.0238(10) 0.0318(11) 0.0019(8) -0.0122(9) -0.0144(8)
C28 0.0249(10) 0.0223(9) 0.0304(11) 0.0037(8) -0.0074(8) -0.0132(8)
C29 0.0289(11) 0.0270(10) 0.0374(12) 0.0093(9) -0.0049(9) -0.0139(9)
C30 0.0295(11) 0.0195(10) 0.0540(15) 0.0008(9) -0.0008(10) -0.0095(9)
C31 0.0358(12) 0.0354(12) 0.0409(13) -0.0142(10) 0.0014(10) -0.0172(10)
C32 0.0439(13) 0.0405(12) 0.0265(11) -0.0008(9) -0.0111(10) -0.0218(11)
C33 0.0349(12) 0.0194(10) 0.0390(13) -0.0003(8) 0.0034(10) -0.0109(9)
C34 0.0628(17) 0.0235(11) 0.0417(15) 0.0037(10) 0.0107(13) -0.0154(11)
C35 0.092(2) 0.0245(12) 0.0497(17) 0.0003(11) 0.0278(16) -0.0214(14)
C36 0.075(2) 0.0312(14) 0.084(2) -0.0109(15) 0.0418(19) -0.0287(15)
C37 0.0445(16) 0.0294(13) 0.101(3) -0.0158(14) 0.0138(16) -0.0222(12)
C38 0.0355(13) 0.0263(11) 0.0574(17) -0.0043(11) 0.0044(11) -0.0144(10)
C39 0.0244(10) 0.0248(9) 0.0279(10) 0.0046(8) -0.0102(8) -0.0125(8)
C40 0.0346(11) 0.0358(11) 0.0244(10) 0.0113(8) -0.0122(9) -0.0220(9)
C41 0.0512(15) 0.0647(17) 0.0404(14) 0.0247(12) -0.0195(12) -0.0428(14)
C42 0.0485(14) 0.0336(12) 0.0460(14) 0.0170(10) -0.0177(12) -0.0179(11)
C43 0.0294(10) 0.0310(10) 0.0238(10) 0.0066(8) -0.0118(8) -0.0144(9)
C44 0.0292(11) 0.0367(11) 0.0310(11) 0.0058(9) -0.0139(9) -0.0139(9)
C45 0.0437(13) 0.0337(12) 0.0424(13) 0.0028(10) -0.0222(11) -0.0165(10)
C46 0.0219(9) 0.0221(9) 0.0270(10) 0.0035(7) -0.0096(8) -0.0101(8)
C47 0.0323(11) 0.0309(10) 0.0273(11) 0.0076(8) -0.0122(9) -0.0163(9)
C48 0.0345(11) 0.0304(11) 0.0359(12) 0.0045(9) -0.0192(9) -0.0168(9)
C49 0.0276(10) 0.0254(10) 0.0447(13) 0.0054(9) -0.0147(9) -0.0156(8)
C50 0.0265(10) 0.0247(10) 0.0315(11) 0.0065(8) -0.0067(8) -0.0132(8)
C51 0.0211(9) 0.0203(9) 0.0287(10) 0.0031(7) -0.0077(8) -0.0084(7)
C52 0.0253(10) 0.0313(10) 0.0272(11) 0.0028(8) -0.0082(8) -0.0128(8)
C53 0.0264(11) 0.0521(14) 0.0293(12) 0.0075(10) -0.0077(9) -0.0107(10)
C54 0.0322(13) 0.0746(19) 0.0254(12) 0.0033(12) -0.0048(10) -0.0105(13)
C55 0.0280(12) 0.0592(17) 0.0376(14) -0.0168(12) -0.0023(10) -0.0074(11)
C56 0.0357(13) 0.0296(12) 0.0579(17) -0.0064(11) -0.0093(12) -0.0067(10)
C57 0.0302(11) 0.0295(11) 0.0382(13) -0.0003(9) -0.0041(9) -0.0122(9)
C58 0.0248(10) 0.0233(9) 0.0289(10) 0.0042(8) -0.0070(8) -0.0125(8)
C59 0.0327(11) 0.0292(10) 0.0242(10) 0.0069(8) -0.0097(8) -0.0161(9)
C60 0.0432(14) 0.0431(13) 0.0429(14) 0.0142(11) -0.0227(11) -0.0182(11)
C61 0.0666(17) 0.0514(15) 0.0409(14) 0.0222(11) -0.0240(12) -0.0437(14)
C62 0.0304(11) 0.0325(11) 0.0271(11) 0.0032(9) 0.0015(9) -0.0105(9)
C63 0.0289(12) 0.0485(14) 0.0424(14) 0.0080(11) -0.0016(10) -0.0148(11)
C64 0.0486(15) 0.0389(13) 0.0316(12) -0.0021(10) -0.0058(11) -0.0128(11)
C65 0.0244(10) 0.0267(10) 0.0300(11) 0.0079(8) -0.0091(8) -0.0144(8)
C66 0.0227(9) 0.0264(10) 0.0318(11) 0.0052(8) -0.0105(8) -0.0142(8)
C67 0.0263(10) 0.0280(10) 0.0372(12) 0.0036(9) -0.0111(9) -0.0125(9)
C68 0.0334(12) 0.0283(11) 0.0500(14) 0.0148(10) -0.0207(11) -0.0142(9)
C69 0.0399(13) 0.0445(13) 0.0370(13) 0.0195(10) -0.0199(10) -0.0230(11)
C70 0.0339(12) 0.0378(12) 0.0285(11) 0.0074(9) -0.0069(9) -0.0175(10)
C71 0.0309(11) 0.0213(9) 0.0294(11) 0.0066(8) -0.0116(9) -0.0119(8)
C72 0.0411(13) 0.0286(11) 0.0309(12) 0.0041(9) -0.0099(10) -0.0147(10)
C73 0.0694(18) 0.0281(11) 0.0281(12) 0.0027(9) -0.0180(12) -0.0201(11)
C74 0.0759(19) 0.0306(12) 0.0491(15) 0.0143(10) -0.0411(14) -0.0315(12)
C75 0.0461(14) 0.0363(12) 0.0525(15) 0.0144(11) -0.0273(12) -0.0268(11)
C76 0.0343(11) 0.0254(10) 0.0354(12) 0.0068(9) -0.0141(9) -0.0154(9)
B1 0.0252(11) 0.0195(10) 0.0325(12) 0.0069(9) -0.0152(9) -0.0108(9)
B2 0.0302(12) 0.0242(11) 0.0302(12) 0.0045(9) -0.0071(10) -0.0148(9)
B3 0.0256(11) 0.0245(11) 0.0234(11) 0.0062(8) -0.0074(9) -0.0114(9)
B4 0.0206(10) 0.0235(10) 0.0275(11) 0.0018(9) -0.0063(9) -0.0103(9)

loop_
_atom_type_symbol
_atom_type_description
_atom_type_scat_dispersion_real
_atom_type_scat_dispersion_imag
_atom_type_scat_source
C C 0.0033 0.0016 'International Tables Vol C Tables 4.2.6.8 and 6.1.1.4'
H H 0.0000 0.0000 'International Tables Vol C Tables 4.2.6.8 and 6.1.1.4'
B B 0.0013 0.0007 'International Tables Vol C Tables 4.2.6.8 and 6.1.1.4'
N N 0.0061 0.0033 'International Tables Vol C Tables 4.2.6.8 and 6.1.1.4'
F F 0.0171 0.0103 'International Tables Vol C Tables 4.2.6.8 and 6.1.1.4'

loop_
_geom_angle_atom_site_label_1
_geom_angle_atom_site_label_2
_geom_angle_atom_site_label_3
_geom_angle
C1 N1 C2 119.15(16)
C1 N1 B1 123.41(17)
C2 N1 B1 117.20(16)
C1 N2 C8 120.49(16)
C1 N2 C5 117.33(16)
C8 N2 C5 121.30(16)
C20 N3 C21 114.00(17)
C20 N3 B2 122.83(17)
C21 N3 B2 123.03(17)
C20 N4 C27 120.35(17)
C20 N4 C24 117.05(18)
C27 N4 C24 122.48(18)
C39 N5 C43 118.74(16)
C39 N5 B3 123.90(16)
C43 N5 B3 117.26(15)
C39 N6 C46 119.66(16)
C39 N6 C40 118.17(15)
C46 N6 C40 121.36(15)
C58 N7 C59 118.92(17)
C58 N7 B4 123.87(17)
C59 N7 B4 116.90(16)
C58 N8 C65 120.69(17)
C58 N8 C62 117.09(17)
C65 N8 C62 121.59(16)
N1 C1 N2 125.76(18)
N1 C2 C3 111.22(17)
N1 C2 C4 111.50(18)
C3 C2 C4 112.32(19)
N2 C5 C7 111.31(19)
N2 C5 C6 110.92(18)
C7 C5 C6 113.04(19)
C13 C8 C9 119.25(18)
C13 C8 N2 121.60(18)
C9 C8 N2 119.08(17)
C10 C9 C8 117.72(19)
C10 C9 B1 119.93(18)
C8 C9 B1 121.91(17)
F2 C10 C11 117.47(18)
F2 C10 C9 119.48(19)
C11 C10 C9 123.05(19)
F3 C11 C12 119.3(2)
F3 C11 C10 122.1(2)
C12 C11 C10 118.59(18)
F4 C12 C11 120.06(18)
F4 C12 C13 119.6(2)
C11 C12 C13 120.4(2)
F5 C13 C12 116.47(18)
F5 C13 C8 122.72(18)
C12 C13 C8 120.80(19)
C19 C14 C15 114.61(18)
C19 C14 B1 119.60(18)
C15 C14 B1 125.79(18)
F6 C15 C14 121.11(18)
F6 C15 C16 115.9(2)
C14 C15 C16 123.0(2)
F7 C16 C17 119.8(2)
F7 C16 C15 120.6(2)
C17 C16 C15 119.6(2)
F8 C17 C16 120.3(2)
F8 C17 C18 119.9(2)
C16 C17 C18 119.8(2)
F9 C18 C17 120.4(2)
F9 C18 C19 120.5(2)
C17 C18 C19 119.0(2)
F10 C19 C18 116.9(2)
F10 C19 C14 119.09(18)
C18 C19 C14 124.0(2)
N3 C20 N4 127.36(19)
N3 C21 C23 112.94(17)
N3 C21 C22 110.34(17)
C23 C21 C22 111.23(19)
C26 C24 C25 113.1(2)
C26 C24 N4 111.3(2)
C25 C24 N4 110.71(19)
C28 C27 C32 119.29(19)
C28 C27 N4 118.61(18)
C32 C27 N4 122.05(19)
C29 C28 C27 117.38(19)
C29 C28 B2 119.04(18)
C27 C28 B2 123.36(18)
F12 C29 C30 117.43(19)
F12 C29 C28 119.05(19)
C30 C29 C28 123.5(2)
F13 C30 C31 120.5(2)
F13 C30 C29 121.0(2)
C31 C30 C29 118.4(2)
F14 C31 C30 120.2(2)
F14 C31 C32 119.5(2)
C30 C31 C32 120.3(2)
F15 C32 C31 115.6(2)
F15 C32 C27 123.4(2)
C31 C32 C27 120.8(2)
C38 C33 C34 114.7(2)
C38 C33 B2 120.5(2)
C34 C33 B2 124.7(2)
F16 C34 C35 116.7(3)
F16 C34 C33 121.5(2)
C35 C34 C33 121.8(3)
C36 C35 F17 119.4(3)
C36 C35 C34 120.5(3)
F17 C35 C34 120.1(4)
F18 C36 C35 120.1(4)
F18 C36 C37 119.7(4)
C35 C36 C37 120.2(3)
F19 C37 C36 121.8(3)
F19 C37 C38 119.9(3)
C36 C37 C38 118.3(3)
F20 C38 C33 118.9(2)
F20 C38 C37 116.6(3)
C33 C38 C37 124.4(3)
N5 C39 N6 126.63(18)
C42 C40 N6 108.94(17)
C42 C40 C41 112.22(19)
N6 C40 C41 112.71(17)
N5 C43 C45 111.21(16)
N5 C43 C44 110.95(16)
C45 C43 C44 113.49(18)
C47 C46 C51 118.28(17)
C47 C46 N6 122.87(17)
C51 C46 N6 118.84(17)
F22 C47 C48 115.71(18)
F22 C47 C46 123.32(18)
C48 C47 C46 120.97(19)
F23 C48 C49 119.78(18)
F23 C48 C47 119.33(19)
C49 C48 C47 120.90(19)
F24 C49 C48 120.17(19)
F24 C49 C50 121.90(19)
C48 C49 C50 117.93(18)
F25 C50 C49 117.53(17)
F25 C50 C51 118.78(18)
C49 C50 C51 123.68(19)
C50 C51 C46 118.16(18)
C50 C51 B3 118.51(17)
C46 C51 B3 123.34(17)
C53 C52 C57 114.1(2)
C53 C52 B3 126.10(19)
C57 C52 B3 119.63(18)
F26 C53 C54 115.7(2)
F26 C53 C52 121.0(2)
C54 C53 C52 123.3(2)
F27 C54 C55 119.6(2)
F27 C54 C53 120.5(3)
C55 C54 C53 119.9(2)
F28 C55 C54 120.3(2)
F28 C55 C56 120.2(3)
C54 C55 C56 119.5(2)
F29 C56 C55 120.1(2)
F29 C56 C57 121.3(2)
C55 C56 C57 118.6(2)
F30 C57 C56 116.2(2)
F30 C57 C52 119.13(19)
C56 C57 C52 124.6(2)
N7 C58 N8 125.49(18)
N7 C59 C60 111.46(17)
N7 C59 C61 111.33(17)
C60 C59 C61 112.22(19)
N8 C62 C64 110.34(18)
N8 C62 C63 111.09(18)
C64 C62 C63 113.0(2)
C70 C65 C66 118.91(19)
C70 C65 N8 122.14(19)
C66 C65 N8 118.91(18)
C67 C66 C65 117.84(19)
C67 C66 B4 119.64(18)
C65 C66 B4 122.18(17)
F32 C67 C68 117.70(19)
F32 C67 C66 119.25(19)
C68 C67 C66 123.1(2)
F33 C68 C69 120.2(2)
F33 C68 C67 121.3(2)
C69 C68 C67 118.5(2)
F34 C69 C68 120.1(2)
F34 C69 C70 119.6(2)
C68 C69 C70 120.3(2)
F35 C70 C69 115.68(19)
F35 C70 C65 123.0(2)
C69 C70 C65 121.2(2)
C76 C71 C72 114.22(19)
C76 C71 B4 119.84(18)
C72 C71 B4 125.92(19)
F36 C72 C73 116.3(2)
F36 C72 C71 120.74(19)
C73 C72 C71 123.0(2)
F37 C73 C74 119.4(2)
F37 C73 C72 120.6(2)
C74 C73 C72 120.0(2)
F38 C74 C75 120.3(3)
F38 C74 C73 120.2(2)
C75 C74 C73 119.5(2)
F39 C75 C74 120.0(2)
F39 C75 C76 121.0(2)
C74 C75 C76 119.0(2)
F40 C76 C75 116.5(2)
F40 C76 C71 119.27(18)
C75 C76 C71 124.2(2)
F1 B1 N1 106.53(16)
F1 B1 C9 109.45(16)
N1 B1 C9 107.02(16)
F1 B1 C14 111.23(17)
N1 B1 C14 107.89(15)
C9 B1 C14 114.33(16)
F11 B2 N3 107.18(16)
F11 B2 C28 109.85(17)
N3 B2 C28 106.08(17)
F11 B2 C33 111.50(18)
N3 B2 C33 111.52(17)
C28 B2 C33 110.53(16)
F21 B3 N5 106.96(16)
F21 B3 C51 111.29(16)
N5 B3 C51 106.40(16)
F21 B3 C52 111.41(16)
N5 B3 C52 109.94(16)
C51 B3 C52 110.65(16)
F31 B4 N7 106.39(15)
F31 B4 C66 109.07(16)
N7 B4 C66 106.92(16)
F31 B4 C71 111.98(17)
N7 B4 C71 108.69(16)
C66 B4 C71 113.43(16)

loop_
_geom_bond_atom_site_label_1
_geom_bond_atom_site_label_2
_geom_bond_distance
F1 B1 1.414(2)
F2 C10 1.350(2)
F3 C11 1.344(2)
F4 C12 1.344(2)
F5 C13 1.349(2)
F6 C15 1.344(2)
F7 C16 1.344(3)
F8 C17 1.348(2)
F9 C18 1.347(3)
F10 C19 1.355(3)
F11 B2 1.401(3)
F12 C29 1.350(3)
F13 C30 1.347(2)
F14 C31 1.344(3)
F15 C32 1.351(3)
F16 C34 1.330(4)
F17 C35 1.353(4)
F18 C36 1.349(3)
F19 C37 1.350(4)
F20 C38 1.363(3)
F21 B3 1.422(2)
F22 C47 1.342(2)
F23 C48 1.343(2)
F24 C49 1.344(2)
F25 C50 1.352(2)
F26 C53 1.345(3)
F27 C54 1.342(3)
F28 C55 1.348(3)
F29 C56 1.337(3)
F30 C57 1.353(3)
F31 B4 1.415(2)
F32 C67 1.349(2)
F33 C68 1.347(2)
F34 C69 1.341(3)
F35 C70 1.351(3)
F36 C72 1.348(3)
F37 C73 1.349(3)
F38 C74 1.346(3)
F39 C75 1.346(3)
F40 C76 1.355(2)
N1 C1 1.299(3)
N1 C2 1.494(3)
N1 B1 1.567(3)
N2 C1 1.338(3)
N2 C8 1.421(2)
N2 C5 1.508(3)
N3 C20 1.295(3)
N3 C21 1.499(3)
N3 B2 1.575(3)
N4 C20 1.333(3)
N4 C27 1.419(3)
N4 C24 1.518(3)
N5 C39 1.298(2)
N5 C43 1.494(2)
N5 B3 1.548(3)
N6 C39 1.342(2)
N6 C46 1.429(2)
N6 C40 1.514(2)
N7 C58 1.295(3)
N7 C59 1.500(2)
N7 B4 1.559(3)
N8 C58 1.345(3)
N8 C65 1.423(3)
N8 C62 1.509(3)
C2 C3 1.520(3)
C2 C4 1.521(3)
C5 C7 1.517(3)
C5 C6 1.525(3)
C8 C13 1.393(3)
C8 C9 1.405(3)
C9 C10 1.385(3)
C9 B1 1.608(3)
C10 C11 1.376(3)
C11 C12 1.374(3)
C12 C13 1.383(3)
C14 C19 1.384(3)
C14 C15 1.384(3)
C14 B1 1.637(3)
C15 C16 1.389(3)
C16 C17 1.369(4)
C17 C18 1.369(4)
C18 C19 1.380(3)
C21 C23 1.506(3)
C21 C22 1.525(3)
C24 C26 1.476(4)
C24 C25 1.509(4)
C27 C28 1.394(3)
C27 C32 1.396(3)
C28 C29 1.383(3)
C28 B2 1.620(3)
C29 C30 1.374(3)
C30 C31 1.366(4)
C31 C32 1.380(3)
C33 C38 1.368(4)
C33 C34 1.406(4)
C33 B2 1.644(3)
C34 C35 1.389(4)
C35 C36 1.350(5)
C36 C37 1.371(5)
C37 C38 1.391(4)
C40 C42 1.513(3)
C40 C41 1.515(3)
C43 C45 1.515(3)
C43 C44 1.519(3)
C46 C47 1.402(3)
C46 C51 1.402(3)
C47 C48 1.384(3)
C48 C49 1.367(3)
C49 C50 1.370(3)
C50 C51 1.384(3)
C51 B3 1.601(3)
C52 C53 1.382(3)
C52 C57 1.386(3)
C52 B3 1.644(3)
C53 C54 1.378(3)
C54 C55 1.373(4)
C55 C56 1.373(4)
C56 C57 1.376(3)
C59 C60 1.511(3)
C59 C61 1.523(3)
C62 C64 1.519(3)
C62 C63 1.522(3)
C65 C70 1.394(3)
C65 C66 1.399(3)
C66 C67 1.388(3)
C66 B4 1.614(3)
C67 C68 1.375(3)
C68 C69 1.372(3)
C69 C70 1.379(3)
C71 C76 1.384(3)
C71 C72 1.386(3)
C71 B4 1.635(3)
C72 C73 1.381(3)
C73 C74 1.370(4)
C74 C75 1.363(4)
C75 C76 1.380(3)
